data_4346282
loop_
_publ_author_name
'Sato, Satoru'
'Takei, Toshiaki'
'Matsushita, Yoshitaka'
'Yasuda, Takeshi'
'Kojima, Tatsuhiro'
'Kawano, Masaki'
'Ohnuma, Masato'
'Tashiro, Kentaro'

_publ_section_title
;
 Coassembly-Directed Fabrication of an Exfoliated Form of Alternating
 Multilayers Composed of a Self-assembled Organoplatinum(II)
 Complex-Fullerene Dyad.
;
_journal_issue 24
_journal_name_full 'Inorganic chemistry'
_journal_page_first 11581
_journal_page_last 11583
_journal_paper_doi 10.1021/acs.inorgchem.5b01183
_journal_volume 54
_journal_year 2015
_chemical_formula_moiety '(C87 H21 N3 Pt),(C6 H14)0.5'
_chemical_formula_sum 'C90 H28 N3 Pt'
_chemical_formula_weight 1346.24
_space_group_IT_number 14
_space_group_name_Hall '-P 2ybc'
_space_group_name_H-M_alt 'P 1 21/c 1'
_symmetry_cell_setting monoclinic
_symmetry_space_group_name_H-M 'P 1 21/c 1'
_atom_sites_solution_hydrogens geom
_atom_sites_solution_primary direct
_atom_sites_solution_secondary difmap
_audit_creation_method SHELXL-97
_cell_angle_alpha 90.00
_cell_angle_beta 100.140(1)
_cell_angle_gamma 90.00
_cell_formula_units_Z 4
_cell_length_a 17.8751(5)
_cell_length_b 28.8808(7)
_cell_length_c 9.9690(2)
_cell_measurement_reflns_used 50627
_cell_measurement_temperature 100(2)
_cell_measurement_theta_max 27.30
_cell_measurement_theta_min 1.77
_cell_volume 5066.1(2)
_computing_cell_refinement 'HKL2000 (Otwinowski & Minor, 1997)'
_computing_data_collection 'Crystal Clear (Molecular Structure Corporation, 2001)'
_computing_data_reduction 'HKL2000 (Otwinowski & Minor, 1997)'
_computing_molecular_graphics Mercury
_computing_publication_material WinGX
_computing_structure_refinement 'SHELXL-97 (Sheldrick, 1997)'
_computing_structure_solution 'SHELXS-97 (Sheldrick, 1990)'
_diffrn_ambient_temperature 100(2)
_diffrn_measured_fraction_theta_full 0.996
_diffrn_measured_fraction_theta_max 0.967
_diffrn_measurement_device_type 'RIGAKU Mercury CCD system'
_diffrn_measurement_method 'oscillation method, \w scans'
_diffrn_radiation_monochromator 'Si 111'
_diffrn_radiation_source 'KEK PF-AR NW2 beamline'
_diffrn_radiation_type synchrotron
_diffrn_radiation_wavelength 0.68890
_diffrn_reflns_av_R_equivalents 0.1260
_diffrn_reflns_av_sigmaI/netI 0.1051
_diffrn_reflns_limit_h_max 23
_diffrn_reflns_limit_h_min -23
_diffrn_reflns_limit_k_max 38
_diffrn_reflns_limit_k_min -36
_diffrn_reflns_limit_l_max 13
_diffrn_reflns_limit_l_min -13
_diffrn_reflns_number 50627
_diffrn_reflns_theta_full 25.00
_diffrn_reflns_theta_max 27.30
_diffrn_reflns_theta_min 1.77
_exptl_absorpt_coefficient_mu 2.498
_exptl_absorpt_correction_T_max 0.9666
_exptl_absorpt_correction_T_min 0.8869
_exptl_absorpt_correction_type multi-scan
_exptl_absorpt_process_details
;
[c.f. r.h. blessing, acta cryst. (1995), a51, 33-38]
;
_exptl_crystal_colour red
_exptl_crystal_density_diffrn 1.765
_exptl_crystal_density_method 'not measured'
_exptl_crystal_description plate
_exptl_crystal_F_000 2668
_exptl_crystal_size_max 0.06
_exptl_crystal_size_mid 0.02
_exptl_crystal_size_min 0.02
_refine_diff_density_max 13.395
_refine_diff_density_min -2.085
_refine_diff_density_rms 0.365
_refine_ls_extinction_method none
_refine_ls_goodness_of_fit_ref 1.242
_refine_ls_hydrogen_treatment constr
_refine_ls_matrix_type full
_refine_ls_number_parameters 875
_refine_ls_number_reflns 12117
_refine_ls_number_restraints 35
_refine_ls_restrained_S_all 1.241
_refine_ls_R_factor_all 0.1593
_refine_ls_R_factor_gt 0.1288
_refine_ls_shift/su_max 0.000
_refine_ls_shift/su_mean 0.000
_refine_ls_structure_factor_coef Fsqd
_refine_ls_weighting_details 'calc w=1/[\s^2^(Fo^2^)+(0.2000P)^2^] where P=(Fo^2^+2Fc^2^)/3'
_refine_ls_weighting_scheme calc
_refine_ls_wR_factor_gt 0.3529
_refine_ls_wR_factor_ref 0.3674
_reflns_number_gt 7547
_reflns_number_total 12117
_reflns_threshold_expression >2s(I)
_cod_data_source_file ic5b01183_si_002.cif
_cod_data_source_block 1b(1041759)
_cod_depositor_comments
;
The following automatic conversions were performed:

data item '_symmetry_cell_setting' value 'Monoclinic' was changed to
'monoclinic' in accordance with the
/home/saulius/struct/COD-crude-data/automatic-downloads/DataCite-retrospective/ACS/depositions/lib/dictionaries/cif_core.dic
dictionary named 'cif_core.dic' version 2.4.2 last updated on
2011-04-26.

Automatic conversion script
Id: cif_fix_values 6909 2019-04-08 15:41:33Z antanas 
;
_cod_original_sg_symbol_H-M P21/c
_cod_database_code 4346282

loop_
_symmetry_equiv_pos_as_xyz
'x, y, z'
'-x, y+1/2, -z+1/2'
'-x, -y, -z'
'x, -y-1/2, z-1/2'

loop_
_atom_site_label
_atom_site_type_symbol
_atom_site_fract_x
_atom_site_fract_y
_atom_site_fract_z
_atom_site_U_iso_or_equiv
_atom_site_adp_type
_atom_site_occupancy
_atom_site_symmetry_multiplicity
_atom_site_calc_flag
_atom_site_refinement_flags
_atom_site_disorder_assembly
_atom_site_disorder_group
C1 C 0.3270(11) 0.0329(5) 0.2081(14) 0.059(4) Uani 1 1 d . . .
C2 C 0.3030(11) 0.0145(5) 0.0691(13) 0.056(4) Uani 1 1 d . . .
C3 C 0.3654(10) -0.0032(5) 0.0146(13) 0.053(4) Uani 1 1 d . . .
C4 C 0.4316(11) -0.0062(5) 0.1259(17) 0.063(4) Uani 1 1 d . . .
C5 C 0.4072(10) 0.0098(5) 0.2437(17) 0.061(4) Uani 1 1 d . . .
C6 C 0.4342(9) -0.0109(5) 0.3677(13) 0.051(3) Uani 1 1 d . . .
C7 C 0.3807(10) -0.0214(6) 0.4642(15) 0.064(4) Uani 1 1 d . . .
C8 C 0.3059(11) -0.0101(6) 0.4352(14) 0.060(4) Uani 1 1 d . . .
C9 C 0.2767(10) 0.0216(5) 0.3203(14) 0.057(4) Uani 1 1 d . . .
C10 C 0.2025(11) -0.0077(6) 0.2577(16) 0.071(5) Uani 1 1 d . . .
C11 C 0.1809(9) -0.0142(5) 0.1210(14) 0.053(4) Uani 1 1 d . . .
C12 C 0.2342(11) -0.0022(6) 0.0243(16) 0.066(4) Uani 1 1 d . . .
C13 C 0.2223(12) -0.0395(7) -0.0818(14) 0.071(5) Uani 1 1 d . . .
C14 C 0.2795(12) -0.0558(7) -0.1343(14) 0.066(5) Uani 1 1 d . . .
C15 C 0.3596(12) -0.0360(6) -0.0842(17) 0.073(5) Uani 1 1 d . . .
C16 C 0.4107(12) -0.0753(6) -0.0839(15) 0.069(5) Uani 1 1 d . . .
C17 C 0.4736(10) -0.0772(6) 0.0245(16) 0.063(4) Uani 1 1 d . . .
C18 C 0.4848(9) -0.0420(6) 0.1315(15) 0.055(4) Uani 1 1 d . . .
C19 C 0.5133(8) -0.0645(6) 0.2611(16) 0.055(4) Uani 1 1 d . . .
C20 C 0.4875(9) -0.0498(5) 0.3775(13) 0.051(3) Uani 1 1 d . . .
C21 C 0.4688(9) -0.0821(5) 0.4743(15) 0.054(4) Uani 1 1 d . . .
C22 C 0.4056(9) -0.0673(5) 0.5306(11) 0.052(4) Uani 1 1 d . . .
C23 C 0.3526(11) -0.0968(6) 0.5569(13) 0.060(4) Uani 1 1 d . . .
C24 C 0.2707(12) -0.0851(6) 0.5218(14) 0.069(5) Uani 1 1 d . . .
C25 C 0.2515(10) -0.0434(6) 0.4642(14) 0.057(4) Uani 1 1 d . . .
C26 C 0.1869(10) -0.0400(6) 0.3512(16) 0.063(4) Uani 1 1 d . . .
C27 C 0.1451(9) -0.0789(6) 0.3062(16) 0.060(4) Uani 1 1 d . . .
C28 C 0.1225(10) -0.0877(7) 0.1580(17) 0.069(5) Uani 1 1 d . . .
C29 C 0.1391(10) -0.0553(6) 0.0705(16) 0.064(4) Uani 1 1 d . . .
C30 C 0.1649(10) -0.0709(6) -0.0518(14) 0.060(4) Uani 1 1 d . . .
C31 C 0.1711(10) -0.1173(6) -0.0764(16) 0.066(5) Uani 1 1 d . . .
C32 C 0.2359(12) -0.1326(7) -0.1335(13) 0.069(5) Uani 1 1 d . . .
C33 C 0.2890(12) -0.1035(7) -0.1624(13) 0.071(5) Uani 1 1 d . . .
C34 C 0.3697(13) -0.1150(6) -0.1264(16) 0.071(5) Uani 1 1 d . . .
C35 C 0.3900(11) -0.1582(6) -0.0703(16) 0.063(4) Uani 1 1 d . . .
C36 C 0.4537(10) -0.1612(6) 0.0431(18) 0.063(4) Uani 1 1 d . . .
C37 C 0.4964(10) -0.1220(6) 0.0895(18) 0.066(5) Uani 1 1 d . . .
C38 C 0.5211(10) -0.1131(6) 0.2361(17) 0.059(4) Uani 1 1 d . . .
C39 C 0.5034(11) -0.1450(5) 0.3279(18) 0.062(4) Uani 1 1 d . . .
C40 C 0.4777(10) -0.1305(6) 0.4532(15) 0.057(4) Uani 1 1 d . . .
C41 C 0.4203(13) -0.1611(6) 0.4818(16) 0.068(5) Uani 1 1 d . . .
C42 C 0.3584(15) -0.1455(6) 0.5314(16) 0.077(6) Uani 1 1 d . . .
C43 C 0.2822(13) -0.1651(6) 0.4822(16) 0.071(5) Uani 1 1 d . . .
C44 C 0.2311(13) -0.1254(7) 0.4788(16) 0.075(6) Uani 1 1 d . . .
C45 C 0.1657(10) -0.1234(8) 0.3703(16) 0.073(5) Uani 1 1 d . . .
C46 C 0.1565(11) -0.1590(8) 0.2634(17) 0.068(5) Uani 1 1 d . . .
C47 C 0.1277(11) -0.1375(7) 0.1356(18) 0.068(5) Uani 1 1 d . . .
C48 C 0.1533(12) -0.1508(7) 0.0162(17) 0.071(5) Uani 1 1 d . . .
C49 C 0.2067(10) -0.1893(7) 0.0263(16) 0.067(5) Uani 1 1 d . . .
C50 C 0.2570(13) -0.1789(7) -0.0713(18) 0.078(6) Uani 1 1 d . . .
C51 C 0.3324(15) -0.1895(7) -0.0384(18) 0.081(6) Uani 1 1 d . . .
C52 C 0.3603(11) -0.2126(5) 0.0880(15) 0.063(4) Uani 1 1 d . . .
C53 C 0.4386(12) -0.1938(6) 0.1429(16) 0.072(5) Uani 1 1 d . . .
C54 C 0.4610(10) -0.1872(5) 0.2797(15) 0.060(4) Uani 1 1 d . . .
C55 C 0.4106(12) -0.1974(6) 0.3758(17) 0.075(6) Uani 1 1 d . . .
C56 C 0.3408(13) -0.2153(6) 0.3275(15) 0.072(5) Uani 1 1 d . . .
C57 C 0.2747(13) -0.1985(6) 0.3797(16) 0.071(5) Uani 1 1 d . . .
C58 C 0.2081(12) -0.1952(7) 0.2724(17) 0.074(5) Uani 1 1 d . . .
C59 C 0.2317(13) -0.2100(6) 0.1506(18) 0.077(6) Uani 1 1 d . . .
C60 C 0.3156(12) -0.2230(5) 0.1849(16) 0.068(5) Uani 1 1 d . . .
Pt1 Pt 0.07632(3) 0.144028(18) 1.12183(5) 0.0439(2) Uani 1 1 d . . .
N1 N 0.0179(7) 0.0923(4) 1.1979(11) 0.045(3) Uani 1 1 d . . .
C61 C 0.0180(9) 0.0471(5) 1.1649(14) 0.051(3) Uani 1 1 d . . .
H61 H 0.0443 0.0379 1.0945 0.062 Uiso 1 1 calc R . .
C62 C -0.0180(9) 0.0138(5) 1.2278(15) 0.053(3) Uani 1 1 d . . .
H62 H -0.0177 -0.0178 1.2009 0.064 Uiso 1 1 calc R . .
C63 C -0.0560(11) 0.0281(6) 1.3349(16) 0.069(5) Uani 1 1 d . . .
H63 H -0.0786 0.0055 1.3845 0.083 Uiso 1 1 calc R . .
C64 C -0.0601(8) 0.0725(6) 1.3660(13) 0.049(3) Uani 1 1 d . . .
H64 H -0.0888 0.0818 1.4330 0.059 Uiso 1 1 calc R . .
C65 C -0.0216(8) 0.1066(5) 1.2990(13) 0.046(3) Uani 1 1 d . . .
N2 N 0.1199(8) 0.2079(4) 1.0993(12) 0.055(3) Uani 1 1 d . . .
C66 C 0.1722(10) 0.2179(5) 1.0216(14) 0.056(4) Uani 1 1 d . . .
H66 H 0.1913 0.1937 0.9725 0.068 Uiso 1 1 calc R . .
C67 C 0.1991(12) 0.2629(6) 1.0114(17) 0.071(5) Uani 1 1 d . . .
H67 H 0.2358 0.2690 0.9554 0.086 Uiso 1 1 calc R . .
C68 C 0.1729(13) 0.2977(6) 1.081(2) 0.080(6) Uani 1 1 d . . .
H68 H 0.1915 0.3283 1.0758 0.096 Uiso 1 1 calc R . .
C69 C 0.1188(11) 0.2880(5) 1.1604(16) 0.064(4) Uani 1 1 d . . .
H69 H 0.0990 0.3125 1.2072 0.077 Uiso 1 1 calc R . .
C70 C 0.0928(9) 0.2436(5) 1.1730(15) 0.055(4) Uani 1 1 d . . .
C71 C -0.0190(10) 0.1566(6) 1.3229(14) 0.052(4) Uani 1 1 d . . .
C72 C -0.0590(9) 0.1826(6) 1.4059(16) 0.058(4) Uani 1 1 d . . .
H72 H -0.0928 0.1681 1.4565 0.069 Uiso 1 1 calc R . .
C73 C -0.0478(10) 0.2306(6) 1.4122(17) 0.062(4) Uani 1 1 d . . .
H73 H -0.0744 0.2483 1.4689 0.074 Uiso 1 1 calc R . .
C74 C -0.0004(9) 0.2530(5) 1.3406(14) 0.052(3) Uani 1 1 d . . .
H74 H 0.0058 0.2856 1.3492 0.062 Uiso 1 1 calc R . .
C75 C 0.0394(9) 0.2282(5) 1.2543(14) 0.052(3) Uani 1 1 d . . .
C76 C 0.0275(8) 0.1797(5) 1.2485(13) 0.047(3) Uani 1 1 d . . .
C77 C 0.1219(9) 0.1100(5) 0.9731(14) 0.051(4) Uani 1 1 d . . .
C78 C 0.1468(10) 0.0974(5) 0.8759(14) 0.054(4) Uani 1 1 d . . .
C79 C 0.1760(9) 0.0865(5) 0.7524(13) 0.050(3) Uani 1 1 d . . .
C80 C 0.1259(10) 0.0836(5) 0.6262(14) 0.055(4) Uani 1 1 d . . .
H80 H 0.0727 0.0861 0.6243 0.066 Uiso 1 1 calc R . .
C81 C 0.1519(10) 0.0773(5) 0.5078(14) 0.057(4) Uani 1 1 d . . .
H81 H 0.1159 0.0745 0.4260 0.069 Uiso 1 1 calc R . .
C82 C 0.2277(11) 0.0748(5) 0.5003(15) 0.059(4) Uani 1 1 d . . .
C83 C 0.2763(11) 0.0748(6) 0.6240(17) 0.067(5) Uani 1 1 d . . .
H83 H 0.3288 0.0697 0.6242 0.081 Uiso 1 1 calc R . .
C84 C 0.2531(10) 0.0820(5) 0.7485(15) 0.058(4) Uani 1 1 d . . .
H84 H 0.2896 0.0838 0.8301 0.070 Uiso 1 1 calc R . .
C85 C 0.2541(11) 0.0715(6) 0.3645(16) 0.064(4) Uani 1 1 d . . .
H85 H 0.2122 0.0833 0.2927 0.077 Uiso 1 1 calc R . .
N3 N 0.3208(10) 0.0974(5) 0.3554(16) 0.076(4) Uani 1 1 d . . .
C86 C 0.3340(15) 0.0862(6) 0.2170(18) 0.084(6) Uani 1 1 d . . .
H86A H 0.3852 0.0964 0.2044 0.101 Uiso 1 1 calc R . .
H86B H 0.2954 0.1012 0.1470 0.101 Uiso 1 1 calc R . .
C87 C 0.314(2) 0.1478(6) 0.373(3) 0.114(11) Uani 1 1 d . . .
H87A H 0.3425 0.1640 0.3120 0.171 Uiso 1 1 calc R . .
H87B H 0.3348 0.1561 0.4679 0.171 Uiso 1 1 calc R . .
H87C H 0.2604 0.1568 0.3520 0.171 Uiso 1 1 calc R . .
C88 C 0.394(5) 0.254(3) 0.831(9) 0.20(3) Uani 0.50 1 d PDU A -1
H88A H 0.4327 0.2504 0.9134 0.306 Uiso 0.50 1 calc PR A -1
H88B H 0.3795 0.2237 0.7918 0.306 Uiso 0.50 1 calc PR A -1
H88C H 0.3494 0.2697 0.8543 0.306 Uiso 0.50 1 calc PR A -1
C89 C 0.427(4) 0.283(3) 0.727(6) 0.18(2) Uani 0.50 1 d PDU A -1
H89A H 0.4426 0.3129 0.7743 0.211 Uiso 0.50 1 calc PR A -1
H89B H 0.4744 0.2675 0.7152 0.211 Uiso 0.50 1 calc PR A -1
C90 C 0.388(3) 0.297(2) 0.586(5) 0.145(17) Uani 0.50 1 d PDU A -1
H90A H 0.3330 0.3013 0.5865 0.174 Uiso 0.50 1 calc PR A -1
H90B H 0.4087 0.3266 0.5612 0.174 Uiso 0.50 1 calc PR A -1
C91 C 0.396(3) 0.2615(18) 0.477(4) 0.123(15) Uani 0.50 1 d PDU A -1
H91A H 0.3758 0.2313 0.5005 0.148 Uiso 0.50 1 calc PR A -1
H91B H 0.4508 0.2574 0.4729 0.148 Uiso 0.50 1 calc PR A -1
C92 C 0.354(4) 0.277(3) 0.339(5) 0.16(2) Uani 0.50 1 d PDU A -1
H92A H 0.3575 0.3113 0.3392 0.191 Uiso 0.50 1 calc PR A -1
H92B H 0.3002 0.2694 0.3373 0.191 Uiso 0.50 1 calc PR A -1
C93 C 0.372(7) 0.261(4) 0.202(9) 0.28(4) Uani 0.50 1 d PDU A -1
H93A H 0.3374 0.2767 0.1282 0.420 Uiso 0.50 1 calc PR A -1
H93B H 0.3659 0.2278 0.1933 0.420 Uiso 0.50 1 calc PR A -1
H93C H 0.4247 0.2697 0.1963 0.420 Uiso 0.50 1 calc PR A -1

loop_
_atom_site_aniso_label
_atom_site_aniso_U_11
_atom_site_aniso_U_22
_atom_site_aniso_U_33
_atom_site_aniso_U_23
_atom_site_aniso_U_13
_atom_site_aniso_U_12
C1 0.105(13) 0.032(7) 0.041(7) 0.005(5) 0.021(8) 0.000(8)
C2 0.107(13) 0.034(7) 0.029(6) 0.002(5) 0.018(7) 0.009(8)
C3 0.088(11) 0.038(7) 0.038(7) 0.011(5) 0.026(7) -0.012(7)
C4 0.088(12) 0.042(8) 0.063(9) 0.002(7) 0.024(9) -0.018(8)
C5 0.082(12) 0.035(8) 0.064(9) -0.007(7) 0.013(8) -0.024(8)
C6 0.064(9) 0.044(8) 0.044(7) -0.013(6) 0.008(6) -0.012(7)
C7 0.080(12) 0.067(10) 0.042(7) -0.031(7) -0.001(7) 0.008(9)
C8 0.088(12) 0.056(9) 0.033(7) -0.012(6) 0.003(7) 0.003(9)
C9 0.089(12) 0.044(8) 0.041(7) -0.007(6) 0.016(7) -0.003(8)
C10 0.090(13) 0.077(12) 0.051(9) 0.006(8) 0.026(9) 0.038(10)
C11 0.059(9) 0.054(9) 0.044(7) -0.007(6) -0.000(6) 0.016(7)
C12 0.082(12) 0.055(9) 0.054(9) 0.015(7) -0.006(8) 0.017(9)
C13 0.100(14) 0.078(12) 0.029(7) 0.008(7) -0.005(8) 0.008(11)
C14 0.094(13) 0.075(12) 0.029(6) 0.013(7) 0.011(7) -0.001(10)
C15 0.108(15) 0.065(11) 0.055(9) 0.021(8) 0.037(10) 0.011(10)
C16 0.113(15) 0.069(11) 0.036(7) -0.000(7) 0.041(9) -0.012(10)
C17 0.069(10) 0.073(11) 0.054(9) 0.006(8) 0.033(8) -0.001(9)
C18 0.058(9) 0.055(9) 0.057(8) 0.006(7) 0.024(7) -0.011(7)
C19 0.046(8) 0.061(9) 0.060(9) -0.012(7) 0.009(6) -0.009(7)
C20 0.055(9) 0.058(9) 0.038(7) -0.015(6) 0.004(6) -0.012(7)
C21 0.054(9) 0.052(8) 0.049(8) -0.015(6) -0.009(6) -0.002(7)
C22 0.075(10) 0.063(9) 0.018(5) -0.011(5) 0.003(5) -0.004(8)
C23 0.087(12) 0.069(10) 0.023(6) -0.001(6) 0.008(6) 0.001(9)
C24 0.106(15) 0.076(12) 0.033(7) -0.001(7) 0.037(8) -0.007(10)
C25 0.076(11) 0.065(10) 0.037(7) -0.010(6) 0.032(7) -0.005(8)
C26 0.069(11) 0.073(11) 0.051(8) -0.004(8) 0.024(8) 0.001(9)
C27 0.060(10) 0.066(10) 0.056(9) -0.005(7) 0.015(7) -0.012(8)
C28 0.060(10) 0.082(13) 0.058(9) 0.000(9) -0.005(8) -0.006(9)
C29 0.059(10) 0.079(12) 0.052(8) 0.005(8) 0.008(7) 0.001(9)
C30 0.068(10) 0.070(10) 0.035(7) -0.001(7) -0.012(6) -0.002(9)
C31 0.071(11) 0.079(12) 0.044(8) -0.021(8) -0.003(7) -0.018(9)
C32 0.099(14) 0.089(12) 0.014(5) -0.016(7) -0.000(7) -0.012(11)
C33 0.104(15) 0.082(12) 0.020(6) -0.005(7) -0.006(7) -0.016(11)
C34 0.116(16) 0.067(11) 0.040(8) -0.005(7) 0.041(9) -0.006(11)
C35 0.091(13) 0.052(9) 0.051(9) -0.015(7) 0.031(9) -0.003(9)
C36 0.076(12) 0.053(9) 0.064(10) -0.016(8) 0.023(9) -0.002(8)
C37 0.065(10) 0.068(11) 0.073(11) -0.025(9) 0.030(8) 0.013(9)
C38 0.056(9) 0.055(9) 0.064(10) -0.004(8) 0.004(7) 0.012(7)
C39 0.076(12) 0.055(10) 0.054(9) -0.011(7) 0.004(8) 0.014(8)
C40 0.066(10) 0.059(9) 0.041(7) -0.007(7) -0.008(7) 0.008(8)
C41 0.113(15) 0.046(8) 0.037(7) 0.010(6) -0.005(9) 0.009(10)
C42 0.14(2) 0.062(11) 0.028(7) 0.020(7) 0.004(9) -0.017(11)
C43 0.125(17) 0.046(9) 0.047(8) 0.012(7) 0.034(9) 0.010(10)
C44 0.127(17) 0.066(11) 0.046(8) 0.006(8) 0.057(10) -0.009(11)
C45 0.066(11) 0.119(16) 0.041(8) 0.014(9) 0.024(7) -0.022(11)
C46 0.067(11) 0.082(12) 0.056(10) 0.016(9) 0.012(8) -0.023(10)
C47 0.058(10) 0.093(14) 0.052(9) -0.014(8) 0.006(7) -0.039(9)
C48 0.084(13) 0.077(12) 0.045(8) -0.013(8) -0.010(8) -0.036(10)
C49 0.069(11) 0.078(12) 0.049(8) -0.023(8) -0.000(7) -0.036(10)
C50 0.099(15) 0.074(12) 0.060(10) -0.046(9) 0.013(10) -0.020(11)
C51 0.131(19) 0.065(11) 0.049(9) -0.023(8) 0.021(10) -0.010(12)
C52 0.092(13) 0.048(9) 0.048(8) -0.011(7) 0.013(8) -0.002(8)
C53 0.114(16) 0.051(9) 0.051(9) -0.004(7) 0.019(9) 0.016(10)
C54 0.087(12) 0.050(9) 0.043(7) -0.005(6) 0.008(7) 0.020(8)
C55 0.107(16) 0.040(9) 0.069(11) 0.019(7) -0.009(11) 0.002(9)
C56 0.130(17) 0.046(9) 0.038(7) 0.007(6) 0.012(9) -0.001(10)
C57 0.121(16) 0.049(9) 0.045(8) 0.012(7) 0.023(9) -0.020(10)
C58 0.098(14) 0.067(11) 0.055(9) 0.004(8) 0.007(9) -0.039(11)
C59 0.114(16) 0.050(10) 0.063(10) -0.002(8) 0.008(10) -0.038(10)
C60 0.115(16) 0.034(8) 0.055(9) 0.003(6) 0.017(9) -0.010(9)
Pt1 0.0570(4) 0.0414(4) 0.0344(3) 0.00046(19) 0.0106(2) -0.0015(2)
N1 0.053(7) 0.049(7) 0.035(5) 0.004(5) 0.010(5) 0.005(5)
C61 0.059(9) 0.059(9) 0.037(7) -0.002(6) 0.010(6) -0.000(7)
C62 0.058(9) 0.048(8) 0.053(8) 0.005(6) 0.007(7) -0.004(7)
C63 0.095(13) 0.059(10) 0.051(8) 0.015(8) 0.006(9) -0.016(9)
C64 0.055(8) 0.058(9) 0.036(6) 0.004(6) 0.010(6) 0.004(7)
C65 0.050(8) 0.055(8) 0.032(6) 0.001(5) 0.004(5) -0.001(7)
N2 0.070(8) 0.046(7) 0.050(7) 0.002(5) 0.016(6) -0.004(6)
C66 0.082(11) 0.052(9) 0.038(7) -0.003(6) 0.017(7) -0.004(8)
C67 0.100(14) 0.065(11) 0.053(9) -0.003(8) 0.026(9) -0.027(10)
C68 0.111(16) 0.044(9) 0.091(13) 0.004(9) 0.036(12) -0.017(10)
C69 0.097(13) 0.040(8) 0.054(8) 0.002(7) 0.011(9) 0.002(8)
C70 0.060(9) 0.050(9) 0.051(8) 0.000(7) -0.001(7) -0.009(7)
C71 0.070(10) 0.053(8) 0.033(6) -0.006(6) 0.006(6) -0.009(7)
C72 0.062(10) 0.059(10) 0.054(8) 0.001(7) 0.014(7) -0.004(8)
C73 0.061(9) 0.065(11) 0.059(9) -0.012(8) 0.008(7) 0.011(8)
C74 0.067(10) 0.040(7) 0.047(7) 0.000(6) 0.009(7) 0.009(7)
C75 0.071(10) 0.041(7) 0.041(7) -0.002(6) 0.003(6) 0.007(7)
C76 0.054(8) 0.048(8) 0.038(6) -0.004(6) 0.011(6) -0.005(6)
C77 0.078(10) 0.038(7) 0.045(7) -0.001(6) 0.028(7) -0.011(7)
C78 0.074(10) 0.047(8) 0.040(7) 0.007(6) 0.007(7) -0.007(7)
C79 0.071(10) 0.043(8) 0.034(6) -0.006(5) 0.005(6) -0.001(7)
C80 0.066(10) 0.053(9) 0.042(7) -0.006(6) -0.003(7) 0.009(7)
C81 0.075(11) 0.057(9) 0.037(7) -0.008(6) 0.001(7) 0.015(8)
C82 0.087(12) 0.046(8) 0.046(8) -0.008(6) 0.016(7) 0.009(8)
C83 0.084(12) 0.063(10) 0.060(9) -0.009(8) 0.024(8) 0.023(9)
C84 0.075(11) 0.051(8) 0.042(7) 0.004(6) -0.008(7) -0.007(8)
C85 0.078(12) 0.063(10) 0.050(8) -0.001(7) 0.009(8) 0.015(9)
N3 0.100(12) 0.049(8) 0.082(10) -0.012(7) 0.027(9) 0.003(8)
C86 0.15(2) 0.058(11) 0.055(10) -0.003(8) 0.037(11) 0.005(11)
C87 0.21(3) 0.042(11) 0.107(19) -0.025(10) 0.06(2) 0.003(13)
C88 0.17(6) 0.18(6) 0.27(7) -0.02(6) 0.06(6) -0.09(5)
C89 0.16(4) 0.17(4) 0.18(4) -0.03(4) 0.01(4) -0.07(4)
C90 0.12(3) 0.17(4) 0.14(3) -0.00(3) 0.02(3) -0.06(3)
C91 0.10(3) 0.17(4) 0.10(3) 0.00(3) 0.01(2) -0.08(3)
C92 0.15(4) 0.21(5) 0.10(3) 0.03(3) -0.02(3) -0.07(4)
C93 0.28(8) 0.32(8) 0.21(7) 0.03(7) -0.04(7) -0.02(7)

loop_
_atom_type_symbol
_atom_type_description
_atom_type_scat_dispersion_real
_atom_type_scat_dispersion_imag
_atom_type_scat_source
C C 0.0029 0.0015 'International Tables Vol C Tables 4.2.6.8 and 6.1.1.4'
H H 0.0000 0.0000 'International Tables Vol C Tables 4.2.6.8 and 6.1.1.4'
N N 0.0057 0.0031 'International Tables Vol C Tables 4.2.6.8 and 6.1.1.4'
Pt Pt -1.3835 7.9995 'International Tables Vol C Tables 4.2.6.8 and 6.1.1.4'

loop_
_geom_angle_atom_site_label_1
_geom_angle_atom_site_label_2
_geom_angle_atom_site_label_3
_geom_angle
C2 C1 C86 114.8(12)
C2 C1 C5 99.4(13)
C86 C1 C5 110.5(15)
C2 C1 C9 118.7(15)
C86 C1 C9 102.4(12)
C5 C1 C9 111.3(12)
C12 C2 C3 119.1(14)
C12 C2 C1 123.2(16)
C3 C2 C1 111.8(16)
C15 C3 C2 124.5(16)
C15 C3 C4 117.0(16)
C2 C3 C4 108.3(12)
C18 C4 C5 121.3(15)
C18 C4 C3 121.4(14)
C5 C4 C3 106.6(15)
C6 C5 C4 119.9(16)
C6 C5 C1 123.2(15)
C4 C5 C1 111.0(14)
C5 C6 C20 120.7(13)
C5 C6 C7 120.0(15)
C20 C6 C7 106.4(13)
C8 C7 C6 121.9(15)
C8 C7 C22 120.4(17)
C6 C7 C22 106.6(13)
C7 C8 C25 118.3(16)
C7 C8 C9 120.7(16)
C25 C8 C9 114.2(15)
C8 C9 C85 114.8(12)
C8 C9 C1 120.2(15)
C85 C9 C1 102.3(12)
C8 C9 C10 97.4(13)
C85 C9 C10 110.8(14)
C1 C9 C10 111.5(12)
C11 C10 C26 121.7(18)
C11 C10 C9 122.0(16)
C26 C10 C9 110.2(14)
C10 C11 C29 119.9(16)
C10 C11 C12 120.5(16)
C29 C11 C12 108.2(13)
C2 C12 C13 120.5(17)
C2 C12 C11 121.4(14)
C13 C12 C11 105.0(15)
C14 C13 C30 119.3(18)
C14 C13 C12 121.0(19)
C30 C13 C12 108.9(16)
C13 C14 C33 123.6(19)
C13 C14 C15 118.8(17)
C33 C14 C15 106.6(17)
C3 C15 C16 125.1(18)
C3 C15 C14 116.2(16)
C16 C15 C14 105.0(16)
C34 C16 C17 120.5(18)
C34 C16 C15 110.2(19)
C17 C16 C15 116.4(16)
C16 C17 C18 121.1(16)
C16 C17 C37 119.4(16)
C18 C17 C37 107.4(14)
C4 C18 C19 119.7(14)
C4 C18 C17 118.8(15)
C19 C18 C17 108.5(14)
C20 C19 C38 120.1(15)
C20 C19 C18 119.2(15)
C38 C19 C18 108.2(13)
C19 C20 C21 121.1(14)
C19 C20 C6 119.1(14)
C21 C20 C6 108.7(13)
C22 C21 C20 111.8(13)
C22 C21 C40 118.1(15)
C20 C21 C40 119.8(14)
C23 C22 C21 122.1(15)
C23 C22 C7 118.7(15)
C21 C22 C7 106.6(13)
C22 C23 C42 120.9(18)
C22 C23 C24 121.0(15)
C42 C23 C24 106.2(17)
C25 C24 C44 122.5(18)
C25 C24 C23 117.9(16)
C44 C24 C23 108.1(17)
C24 C25 C8 123.6(17)
C24 C25 C26 119.4(16)
C8 C25 C26 105.7(13)
C27 C26 C10 119.5(16)
C27 C26 C25 120.3(16)
C10 C26 C25 109.6(16)
C26 C27 C45 119.8(16)
C26 C27 C28 120.0(15)
C45 C27 C28 106.8(15)
C29 C28 C47 123.9(18)
C29 C28 C27 118.2(16)
C47 C28 C27 107.9(15)
C28 C29 C11 120.3(15)
C28 C29 C30 117.9(17)
C11 C29 C30 109.0(14)
C31 C30 C13 119.7(17)
C31 C30 C29 120.1(16)
C13 C30 C29 108.9(14)
C30 C31 C48 121.3(17)
C30 C31 C32 117.7(17)
C48 C31 C32 109.6(18)
C33 C32 C31 122.8(19)
C33 C32 C50 121.0(19)
C31 C32 C50 105.8(16)
C32 C33 C14 117(2)
C32 C33 C34 120.8(18)
C14 C33 C34 108.6(16)
C16 C34 C35 122(2)
C16 C34 C33 109.5(17)
C35 C34 C33 118.7(17)
C34 C35 C51 120.2(19)
C34 C35 C36 118.6(17)
C51 C35 C36 106.3(16)
C37 C36 C53 117.5(16)
C37 C36 C35 121.0(18)
C53 C36 C35 111.2(16)
C36 C37 C17 118.2(18)
C36 C37 C38 121.4(17)
C17 C37 C38 107.1(14)
C39 C38 C19 120.0(16)
C39 C38 C37 118.6(16)
C19 C38 C37 108.8(14)
C38 C39 C40 121.2(14)
C38 C39 C54 120.3(15)
C40 C39 C54 107.1(16)
C41 C40 C21 118.6(17)
C41 C40 C39 109.8(15)
C21 C40 C39 117.7(15)
C42 C41 C40 121.7(16)
C42 C41 C55 120(2)
C40 C41 C55 107.3(17)
C41 C42 C23 118.5(18)
C41 C42 C43 120.8(17)
C23 C42 C43 110(2)
C57 C43 C44 123.1(19)
C57 C43 C42 118.3(18)
C44 C43 C42 104.1(17)
C24 C44 C45 119.9(18)
C24 C44 C43 111(2)
C45 C44 C43 117.9(18)
C44 C45 C27 118.1(18)
C44 C45 C46 119.2(19)
C27 C45 C46 108.2(14)
C58 C46 C47 121.1(18)
C58 C46 C45 119.5(17)
C47 C46 C45 108.8(18)
C48 C47 C46 121(2)
C48 C47 C28 116.0(17)
C46 C47 C28 108.2(15)
C47 C48 C31 120.8(18)
C47 C48 C49 117.3(17)
C31 C48 C49 110.4(18)
C59 C49 C48 119.9(17)
C59 C49 C50 123(2)
C48 C49 C50 105.7(17)
C51 C50 C49 119(2)
C51 C50 C32 117.8(19)
C49 C50 C32 108.5(18)
C50 C51 C52 119(2)
C50 C51 C35 121(2)
C52 C51 C35 109.4(19)
C60 C52 C51 123.8(19)
C60 C52 C53 115.7(14)
C51 C52 C53 108.0(16)
C54 C53 C36 123.0(17)
C54 C53 C52 120.2(17)
C36 C53 C52 105.1(15)
C53 C54 C55 121.5(18)
C53 C54 C39 119.1(16)
C55 C54 C39 107.2(14)
C56 C55 C54 118.7(16)
C56 C55 C41 121(2)
C54 C55 C41 108.6(16)
C55 C56 C60 121.3(18)
C55 C56 C57 120.0(16)
C60 C56 C57 105.9(18)
C43 C57 C58 117.1(19)
C43 C57 C56 120.8(19)
C58 C57 C56 111.6(15)
C46 C58 C59 117.7(17)
C46 C58 C57 123.0(17)
C59 C58 C57 106.4(19)
C49 C59 C58 123(2)
C49 C59 C60 117.4(17)
C58 C59 C60 108.1(16)
C52 C60 C56 122.5(18)
C52 C60 C59 116.9(15)
C56 C60 C59 108.0(17)
C76 Pt1 N2 79.4(6)
C76 Pt1 N1 80.2(5)
N2 Pt1 N1 159.4(5)
C76 Pt1 C77 174.5(6)
N2 Pt1 C77 98.4(5)
N1 Pt1 C77 102.2(5)
C61 N1 C65 119.1(12)
C61 N1 Pt1 126.6(9)
C65 N1 Pt1 114.3(10)
N1 C61 C62 123.3(14)
C61 C62 C63 117.6(15)
C64 C63 C62 120.6(15)
C63 C64 C65 120.4(15)
N1 C65 C64 118.8(13)
N1 C65 C71 113.8(12)
C64 C65 C71 127.3(13)
C66 N2 C70 119.0(13)
C66 N2 Pt1 125.2(10)
C70 N2 Pt1 115.8(10)
N2 C66 C67 121.6(15)
C68 C67 C66 120.0(16)
C67 C68 C69 119.0(16)
C70 C69 C68 121.5(17)
C69 C70 N2 118.9(15)
C69 C70 C75 127.8(15)
N2 C70 C75 113.4(13)
C76 C71 C72 118.4(14)
C76 C71 C65 113.2(13)
C72 C71 C65 128.4(14)
C73 C72 C71 118.3(15)
C74 C73 C72 122.9(15)
C73 C74 C75 120.4(14)
C74 C75 C76 116.2(14)
C74 C75 C70 130.5(14)
C76 C75 C70 113.3(13)
C71 C76 C75 123.8(14)
C71 C76 Pt1 118.2(11)
C75 C76 Pt1 117.9(11)
C78 C77 Pt1 168.9(13)
C77 C78 C79 174.4(16)
C84 C79 C80 116.5(13)
C84 C79 C78 123.2(13)
C80 C79 C78 120.1(15)
C81 C80 C79 121.5(16)
C80 C81 C82 123.3(14)
C81 C82 C83 115.2(14)
C81 C82 C85 121.3(15)
C83 C82 C85 123.6(16)
C82 C83 C84 123.9(17)
C83 C84 C79 119.4(14)
N3 C85 C82 114.9(15)
N3 C85 C9 101.8(14)
C82 C85 C9 116.2(14)
C85 N3 C87 115.0(19)
C85 N3 C86 102.6(15)
C87 N3 C86 111.1(16)
N3 C86 C1 104.4(13)
C90 C89 C88 127(7)
C91 C90 C89 114(5)
C90 C91 C92 111(5)
C91 C92 C93 125(7)

loop_
_geom_bond_atom_site_label_1
_geom_bond_atom_site_label_2
_geom_bond_distance
C1 C2 1.476(19)
C1 C86 1.55(2)
C1 C5 1.56(3)
C1 C9 1.59(2)
C2 C12 1.32(2)
C2 C3 1.42(2)
C3 C15 1.36(2)
C3 C4 1.48(2)
C4 C18 1.40(2)
C4 C5 1.40(2)
C5 C6 1.38(2)
C6 C20 1.47(2)
C6 C7 1.50(2)
C7 C8 1.36(2)
C7 C22 1.51(2)
C8 C25 1.43(2)
C8 C9 1.49(2)
C9 C85 1.58(2)
C9 C10 1.60(3)
C10 C11 1.36(2)
C10 C26 1.38(2)
C11 C29 1.45(2)
C11 C12 1.51(2)
C12 C13 1.50(2)
C13 C14 1.32(3)
C13 C30 1.44(3)
C14 C33 1.42(3)
C14 C15 1.54(3)
C15 C16 1.46(3)
C16 C34 1.39(2)
C16 C17 1.42(3)
C17 C18 1.46(2)
C17 C37 1.47(3)
C18 C19 1.46(2)
C19 C20 1.39(2)
C19 C38 1.43(2)
C20 C21 1.42(2)
C21 C22 1.41(2)
C21 C40 1.43(2)
C22 C23 1.33(2)
C23 C42 1.44(2)
C23 C24 1.48(3)
C24 C25 1.35(2)
C24 C44 1.39(3)
C25 C26 1.47(2)
C26 C27 1.38(2)
C27 C45 1.45(3)
C27 C28 1.48(2)
C28 C29 1.35(2)
C28 C47 1.46(3)
C29 C30 1.45(2)
C30 C31 1.37(2)
C31 C48 1.41(3)
C31 C32 1.45(3)
C32 C33 1.34(3)
C32 C50 1.49(3)
C33 C34 1.46(3)
C34 C35 1.39(3)
C35 C51 1.45(3)
C35 C36 1.46(3)
C36 C37 1.40(3)
C36 C53 1.43(2)
C37 C38 1.47(2)
C38 C39 1.37(2)
C39 C40 1.47(2)
C39 C54 1.47(2)
C40 C41 1.42(3)
C41 C42 1.37(3)
C41 C55 1.48(2)
C42 C43 1.48(3)
C43 C57 1.39(2)
C43 C44 1.46(3)
C44 C45 1.45(3)
C45 C46 1.47(3)
C46 C58 1.39(3)
C46 C47 1.43(3)
C47 C48 1.40(3)
C48 C49 1.46(3)
C49 C59 1.38(2)
C49 C50 1.47(3)
C50 C51 1.36(3)
C51 C52 1.44(3)
C52 C60 1.39(2)
C52 C53 1.51(3)
C53 C54 1.37(2)
C54 C55 1.46(3)
C55 C56 1.36(3)
C56 C60 1.43(2)
C56 C57 1.46(3)
C57 C58 1.46(3)
C58 C59 1.42(3)
C59 C60 1.53(3)
Pt1 C76 1.950(14)
Pt1 N2 2.031(12)
Pt1 N1 2.043(12)
Pt1 C77 2.062(14)
N1 C61 1.346(19)
N1 C65 1.390(18)
C61 C62 1.37(2)
C62 C63 1.42(2)
C63 C64 1.32(2)
C64 C65 1.43(2)
C65 C71 1.46(2)
N2 C66 1.346(19)
N2 C70 1.40(2)
C66 C67 1.40(2)
C67 C68 1.35(3)
C68 C69 1.38(3)
C69 C70 1.38(2)
C70 C75 1.43(2)
C71 C76 1.38(2)
C71 C72 1.40(2)
C72 C73 1.40(2)
C73 C74 1.36(2)
C74 C75 1.41(2)
C75 C76 1.42(2)
C77 C78 1.193(19)
C78 C79 1.45(2)
C79 C84 1.39(2)
C79 C80 1.412(19)
C80 C81 1.35(2)
C81 C82 1.37(2)
C82 C83 1.38(2)
C82 C85 1.51(2)
C83 C84 1.39(2)
C85 N3 1.42(2)
N3 C87 1.47(2)
N3 C86 1.48(2)
C88 C89 1.526(14)
C89 C90 1.512(14)
C90 C91 1.512(14)
C91 C92 1.513(14)
C92 C93 1.526(14)
